data_4106995
loop_
_publ_author_name
'Yi Ren'
'Wang Hay Kan'
'Matthew A. Henderson'
'Paolo G. Bomben'
'Curtis P. Berlinguette'
'Venkataraman Thangadurai'
'Thomas Baumgartner'

_publ_contact_author
;
    Thomas Baumgartner
    Department of Chemistry
    University of Calgary
    2500 University Drive N.W.
    Calgary, Alberta, Canada T2N 1N4  
;
_publ_contact_author_email ' thomas.baumgartner@ucalgary.ca '
_publ_contact_author_phone ' (403)220-3039 '
_publ_section_title
;
 External-Stimuli Responsive Photophysics and Liquid Crystal Properties of
 Self-Assembled "Phosphole-Lipids"
;
_journal_name_full 'Journal of the American Chemical Society'
_journal_page_first 17014
_journal_page_last 17026
_journal_paper_doi 10.1021/ja206784f
_journal_volume 133
_journal_year 2011
_chemical_formula_moiety 'C21 H16 P S2, C H Cl3, Br'
_chemical_formula_sum 'C22 H17 Br Cl3 P S2'
_chemical_formula_weight 562.72
_chemical_name_systematic
;
 ?
;
_space_group_IT_number 14
_symmetry_cell_setting monoclinic
_symmetry_space_group_name_Hall '-P 2ybc'
_symmetry_space_group_name_H-M 'P 1 21/c 1'
_atom_sites_solution_hydrogens geom
_atom_sites_solution_primary direct
_atom_sites_solution_secondary difmap
_audit_creation_date 2010-11-11T16:11:06-00:00
_audit_creation_method 'WinGX routine CIF_UPDATE'
_cell_angle_alpha 90
_cell_angle_beta 102.310(2)
_cell_angle_gamma 90
_cell_formula_units_Z 4
_cell_length_a 10.4350(3)
_cell_length_b 18.3480(5)
_cell_length_c 12.5070(4)
_cell_measurement_reflns_used 4430
_cell_measurement_temperature 173(2)
_cell_measurement_theta_max 27.485
_cell_measurement_theta_min 0.998
_cell_volume 2339.55(12)
_computing_cell_refinement 'HKL DENZO (Otwinowski & Minor, 1997)'
_computing_data_collection 'COLLECT (Hooft, 1998)'
_computing_data_reduction 'SCALEPACK (Otwinowski & Minor, 1997)'
_computing_molecular_graphics 'ORTEP-3 (Farrugia, 1997)'
_computing_publication_material 'SHELXL-97 (Sheldrick, 2008)'
_computing_structure_refinement 'SHELXL-97 (Sheldrick, 2008)'
_computing_structure_solution 'SIR92 (Altomare et al., 1991)'
_diffrn_ambient_temperature 173(2)
_diffrn_measured_fraction_theta_full 0.991
_diffrn_measured_fraction_theta_max 0.991
_diffrn_radiation_monochromator graphite
_diffrn_radiation_type MoK\a
_diffrn_radiation_wavelength 0.71073
_diffrn_reflns_av_R_equivalents 0.0317
_diffrn_reflns_av_unetI/netI 0.0417
_diffrn_reflns_limit_h_max 13
_diffrn_reflns_limit_h_min -13
_diffrn_reflns_limit_k_max 22
_diffrn_reflns_limit_k_min -23
_diffrn_reflns_limit_l_max 16
_diffrn_reflns_limit_l_min -16
_diffrn_reflns_number 9261
_diffrn_reflns_theta_full 27.46
_diffrn_reflns_theta_max 27.46
_diffrn_reflns_theta_min 2
_exptl_absorpt_coefficient_mu 2.355
_exptl_absorpt_correction_T_max 0.7817
_exptl_absorpt_correction_T_min 0.7190
_exptl_absorpt_correction_type multi-scan
_exptl_absorpt_process_details 'SORTAV: (Blessing, 1997)'
_exptl_crystal_density_diffrn 1.598
_exptl_crystal_F_000 1128
_exptl_crystal_size_max 0.15
_exptl_crystal_size_mid 0.12
_exptl_crystal_size_min 0.11
_refine_diff_density_max 0.697
_refine_diff_density_min -0.759
_refine_diff_density_rms 0.085
_refine_ls_extinction_method none
_refine_ls_goodness_of_fit_ref 1.091
_refine_ls_hydrogen_treatment constr
_refine_ls_matrix_type full
_refine_ls_number_parameters 262
_refine_ls_number_reflns 5321
_refine_ls_number_restraints 0
_refine_ls_restrained_S_all 1.091
_refine_ls_R_factor_all 0.0656
_refine_ls_R_factor_gt 0.0463
_refine_ls_shift/su_max 0
_refine_ls_shift/su_mean 0
_refine_ls_structure_factor_coef Fsqd
_refine_ls_weighting_details 'calc w=1/[\s^2^(Fo^2^)+(0.0000P)^2^+6.0693P] where P=(Fo^2^+2Fc^2^)/3'
_refine_ls_weighting_scheme calc
_refine_ls_wR_factor_gt 0.0848
_refine_ls_wR_factor_ref 0.0955
_reflns_number_gt 4282
_reflns_number_total 5321
_reflns_threshold_expression >2sigma(I)
_cod_data_source_file ja206784f_si_003.cif
_cod_data_source_block M1o
_cod_database_code 4106995

loop_
_symmetry_equiv_pos_as_xyz
'x, y, z'
'-x, y+1/2, -z+1/2'
'-x, -y, -z'
'x, -y-1/2, z-1/2'

loop_
_atom_site_label
_atom_site_type_symbol
_atom_site_fract_x
_atom_site_fract_y
_atom_site_fract_z
_atom_site_U_iso_or_equiv
_atom_site_adp_type
_atom_site_occupancy
_atom_site_symmetry_multiplicity
_atom_site_calc_flag
_atom_site_refinement_flags
C1 C 0.7104(4) -0.1274(2) 0.8405(3) 0.0394(9) Uani 1 1 d .
H1 H 0.6657 -0.1715 0.8482 0.047 Uiso 1 1 calc R
C2 C 0.7555(4) -0.11014(19) 0.7491(3) 0.0326(8) Uani 1 1 d .
H2 H 0.7465 -0.1401 0.686 0.039 Uiso 1 1 calc R
C3 C 0.8179(3) -0.04103(18) 0.7617(3) 0.0267(7) Uani 1 1 d .
C4 C 0.8196(3) -0.00878(18) 0.8613(3) 0.0267(7) Uani 1 1 d .
C5 C 0.8913(3) 0.05979(18) 0.8797(3) 0.0254(7) Uani 1 1 d .
C6 C 0.9472(3) 0.08143(17) 0.7938(3) 0.0249(7) Uani 1 1 d .
C7 C 1.0165(3) 0.14817(18) 0.8137(3) 0.0286(7) Uani 1 1 d .
H7 H 1.0604 0.1711 0.7635 0.034 Uiso 1 1 calc R
C8 C 1.0119(4) 0.17517(19) 0.9147(3) 0.0332(8) Uani 1 1 d .
H8 H 1.0532 0.2193 0.9433 0.04 Uiso 1 1 calc R
C10 C 0.7883(3) 0.05884(18) 0.5731(3) 0.0253(7) Uani 1 1 d .
C11 C 0.7998(4) 0.1326(2) 0.5501(3) 0.0337(8) Uani 1 1 d .
H11 H 0.8683 0.161 0.5926 0.04 Uiso 1 1 calc R
C12 C 0.7108(4) 0.1641(2) 0.4652(3) 0.0391(9) Uani 1 1 d .
H12 H 0.7181 0.2143 0.4493 0.047 Uiso 1 1 calc R
C13 C 0.6114(4) 0.1231(2) 0.4033(3) 0.0388(9) Uani 1 1 d .
H13 H 0.5493 0.1455 0.3461 0.047 Uiso 1 1 calc R
C14 C 0.6017(4) 0.0497(2) 0.4241(3) 0.0388(9) Uani 1 1 d .
H14 H 0.5344 0.0214 0.38 0.047 Uiso 1 1 calc R
C15 C 0.6900(3) 0.0174(2) 0.5092(3) 0.0344(8) Uani 1 1 d .
H15 H 0.6832 -0.0331 0.5238 0.041 Uiso 1 1 calc R
C20 C 1.0337(3) -0.02457(18) 0.6386(3) 0.0265(7) Uani 1 1 d .
H20A H 0.9971 -0.0567 0.5759 0.032 Uiso 1 1 calc R
H20B H 1.0857 0.0138 0.6118 0.032 Uiso 1 1 calc R
C21 C 1.1243(3) -0.06901(18) 0.7245(3) 0.0255(7) Uani 1 1 d .
C22 C 1.1099(3) -0.14413(19) 0.7281(3) 0.0289(7) Uani 1 1 d .
H22 H 1.0379 -0.1671 0.6806 0.035 Uiso 1 1 calc R
C23 C 1.1996(4) -0.1860(2) 0.8003(3) 0.0348(8) Uani 1 1 d .
H23 H 1.1889 -0.2373 0.8021 0.042 Uiso 1 1 calc R
C24 C 1.3042(4) -0.1533(2) 0.8696(3) 0.0335(8) Uani 1 1 d .
H24 H 1.3659 -0.1821 0.9187 0.04 Uiso 1 1 calc R
C25 C 1.3193(3) -0.0782(2) 0.8678(3) 0.0334(8) Uani 1 1 d .
H25 H 1.391 -0.0556 0.9159 0.04 Uiso 1 1 calc R
C26 C 1.2294(3) -0.0361(2) 0.7956(3) 0.0296(7) Uani 1 1 d .
H26 H 1.2397 0.0153 0.7946 0.036 Uiso 1 1 calc R
C30 C 0.5665(4) -0.1579(2) 0.2178(3) 0.0420(9) Uani 1 1 d .
H30 H 0.6437 -0.1438 0.2762 0.05 Uiso 1 1 calc R
S1 S 0.74200(9) -0.06164(5) 0.94036(7) 0.0346(2) Uani 1 1 d .
S2 S 0.92325(9) 0.12087(5) 0.98460(7) 0.0333(2) Uani 1 1 d .
P1 P 0.90044(8) 0.01794(5) 0.68490(7) 0.02371(18) Uani 1 1 d .
Br1 Br 0.83293(4) -0.15771(2) 0.44393(3) 0.03728(11) Uani 1 1 d .
Cl1 Cl 0.46149(13) -0.21237(7) 0.27544(11) 0.0631(3) Uani 1 1 d .
Cl2 Cl 0.48405(12) -0.07853(6) 0.16220(10) 0.0570(3) Uani 1 1 d .
Cl3 Cl 0.62208(12) -0.20731(7) 0.11516(10) 0.0565(3) Uani 1 1 d .

loop_
_atom_site_aniso_label
_atom_site_aniso_U_11
_atom_site_aniso_U_22
_atom_site_aniso_U_33
_atom_site_aniso_U_23
_atom_site_aniso_U_13
_atom_site_aniso_U_12
C1 0.040(2) 0.035(2) 0.045(2) 0.0058(17) 0.0105(17) -0.0085(17)
C2 0.0340(19) 0.0285(18) 0.0339(18) -0.0004(15) 0.0039(15) -0.0047(15)
C3 0.0288(18) 0.0277(17) 0.0234(16) 0.0011(13) 0.0055(13) -0.0011(14)
C4 0.0271(17) 0.0269(16) 0.0256(16) 0.0029(14) 0.0043(13) 0.0027(14)
C5 0.0281(17) 0.0255(16) 0.0229(15) -0.0022(13) 0.0061(13) 0.0000(14)
C6 0.0272(17) 0.0225(16) 0.0253(15) 0.0004(13) 0.0066(13) 0.0025(13)
C7 0.0305(18) 0.0260(16) 0.0281(16) 0.0021(14) 0.0037(14) 0.0011(14)
C8 0.038(2) 0.0284(18) 0.0306(18) -0.0036(15) 0.0019(15) -0.0010(15)
C10 0.0217(16) 0.0306(17) 0.0232(15) -0.0013(14) 0.0040(12) 0.0047(14)
C11 0.035(2) 0.0348(19) 0.0297(18) -0.0016(15) 0.0032(15) 0.0049(16)
C12 0.049(2) 0.034(2) 0.0345(19) 0.0038(16) 0.0083(17) 0.0088(18)
C13 0.032(2) 0.055(2) 0.0285(18) 0.0059(18) 0.0054(15) 0.0152(18)
C14 0.0277(19) 0.054(2) 0.0321(19) -0.0034(18) 0.0007(15) -0.0016(18)
C15 0.0280(18) 0.041(2) 0.0336(19) 0.0014(16) 0.0037(15) 0.0004(16)
C20 0.0298(18) 0.0284(17) 0.0214(15) -0.0010(13) 0.0058(13) 0.0025(14)
C21 0.0279(17) 0.0283(17) 0.0215(15) -0.0008(13) 0.0078(13) 0.0041(14)
C22 0.0311(18) 0.0300(18) 0.0259(16) -0.0050(14) 0.0068(14) 0.0012(15)
C23 0.044(2) 0.0275(18) 0.0366(19) 0.0031(15) 0.0167(17) 0.0074(16)
C24 0.0342(19) 0.041(2) 0.0257(17) 0.0040(16) 0.0073(14) 0.0116(17)
C25 0.0281(18) 0.046(2) 0.0242(16) -0.0022(16) 0.0019(14) 0.0010(16)
C26 0.0302(18) 0.0330(18) 0.0253(16) 0.0009(14) 0.0055(14) 0.0010(15)
C30 0.033(2) 0.039(2) 0.049(2) 0.0123(19) -0.0034(17) -0.0065(17)
S1 0.0371(5) 0.0358(5) 0.0334(5) 0.0052(4) 0.0131(4) -0.0040(4)
S2 0.0401(5) 0.0345(5) 0.0266(4) -0.0079(4) 0.0099(4) 0.0001(4)
P1 0.0268(4) 0.0234(4) 0.0207(4) -0.0003(3) 0.0045(3) 0.0008(3)
Br1 0.0401(2) 0.03408(19) 0.03347(19) 0.00199(16) -0.00148(15) 0.00273(17)
Cl1 0.0627(8) 0.0537(7) 0.0805(9) 0.0149(6) 0.0323(7) -0.0100(6)
Cl2 0.0582(7) 0.0400(6) 0.0620(7) 0.0126(5) -0.0115(5) -0.0003(5)
Cl3 0.0517(7) 0.0607(7) 0.0579(7) 0.0097(6) 0.0132(5) -0.0004(6)

loop_
_atom_type_symbol
_atom_type_description
_atom_type_scat_dispersion_real
_atom_type_scat_dispersion_imag
_atom_type_scat_source
C C 0.0033 0.0016 'International Tables Vol C Tables 4.2.6.8 and 6.1.1.4'
H H 0 0 'International Tables Vol C Tables 4.2.6.8 and 6.1.1.4'
S S 0.1246 0.1234 'International Tables Vol C Tables 4.2.6.8 and 6.1.1.4'
P P 0.1023 0.0942 'International Tables Vol C Tables 4.2.6.8 and 6.1.1.4'
Br Br -0.2901 2.4595 'International Tables Vol C Tables 4.2.6.8 and 6.1.1.4'
Cl Cl 0.1484 0.1585 'International Tables Vol C Tables 4.2.6.8 and 6.1.1.4'

loop_
_geom_angle_atom_site_label_1
_geom_angle_atom_site_label_2
_geom_angle_atom_site_label_3
_geom_angle
C2 C1 S1 113.6(3)
C2 C1 H1 123.2
S1 C1 H1 123.2
C1 C2 C3 110.3(3)
C1 C2 H2 124.9
C3 C2 H2 124.9
C4 C3 C2 113.7(3)
C4 C3 P1 108.2(2)
C2 C3 P1 138.1(3)
C3 C4 C5 115.0(3)
C3 C4 S1 111.3(3)
C5 C4 S1 133.6(3)
C6 C5 C4 114.3(3)
C6 C5 S2 111.3(2)
C4 C5 S2 134.4(2)
C5 C6 C7 113.3(3)
C5 C6 P1 108.3(2)
C7 C6 P1 138.2(3)
C8 C7 C6 110.9(3)
C8 C7 H7 124.5
C6 C7 H7 124.5
C7 C8 S2 112.9(3)
C7 C8 H8 123.6
S2 C8 H8 123.6
C15 C10 C11 120.0(3)
C15 C10 P1 120.1(3)
C11 C10 P1 119.9(3)
C12 C11 C10 119.4(4)
C12 C11 H11 120.3
C10 C11 H11 120.3
C13 C12 C11 120.5(4)
C13 C12 H12 119.7
C11 C12 H12 119.7
C12 C13 C14 120.2(4)
C12 C13 H13 119.9
C14 C13 H13 119.9
C13 C14 C15 120.0(4)
C13 C14 H14 120
C15 C14 H14 120
C14 C15 C10 119.9(4)
C14 C15 H15 120.1
C10 C15 H15 120.1
C21 C20 P1 114.5(2)
C21 C20 H20A 108.6
P1 C20 H20A 108.6
C21 C20 H20B 108.6
P1 C20 H20B 108.6
H20A C20 H20B 107.6
C22 C21 C26 119.0(3)
C22 C21 C20 120.2(3)
C26 C21 C20 120.6(3)
C23 C22 C21 120.5(3)
C23 C22 H22 119.7
C21 C22 H22 119.7
C24 C23 C22 120.2(3)
C24 C23 H23 119.9
C22 C23 H23 119.9
C23 C24 C25 120.0(3)
C23 C24 H24 120
C25 C24 H24 120
C24 C25 C26 119.9(3)
C24 C25 H25 120
C26 C25 H25 120
C25 C26 C21 120.3(3)
C25 C26 H26 119.8
C21 C26 H26 119.8
Cl1 C30 Cl2 109.9(2)
Cl1 C30 Cl3 109.8(2)
Cl2 C30 Cl3 110.3(2)
Cl1 C30 H30 109
Cl2 C30 H30 109
Cl3 C30 H30 109
C4 S1 C1 91.08(17)
C5 S2 C8 91.61(17)
C6 P1 C3 93.99(15)
C6 P1 C10 110.57(15)
C3 P1 C10 111.44(16)
C6 P1 C20 115.26(16)
C3 P1 C20 113.96(16)
C10 P1 C20 110.67(15)

loop_
_geom_bond_atom_site_label_1
_geom_bond_atom_site_label_2
_geom_bond_distance
C1 C2 1.363(5)
C1 S1 1.717(4)
C1 H1 0.95
C2 C3 1.419(5)
C2 H2 0.95
C3 C4 1.375(4)
C3 P1 1.786(3)
C4 C5 1.457(5)
C4 S1 1.708(3)
C5 C6 1.385(4)
C5 S2 1.704(3)
C6 C7 1.417(5)
C6 P1 1.780(3)
C7 C8 1.368(5)
C7 H7 0.95
C8 S2 1.719(4)
C8 H8 0.95
C10 C15 1.385(5)
C10 C11 1.394(5)
C10 P1 1.786(3)
C11 C12 1.379(5)
C11 H11 0.95
C12 C13 1.377(6)
C12 H12 0.95
C13 C14 1.380(6)
C13 H13 0.95
C14 C15 1.384(5)
C14 H14 0.95
C15 H15 0.95
C20 C21 1.510(4)
C20 P1 1.795(3)
C20 H20A 0.99
C20 H20B 0.99
C21 C22 1.388(5)
C21 C26 1.393(5)
C22 C23 1.386(5)
C22 H22 0.95
C23 C24 1.378(5)
C23 H23 0.95
C24 C25 1.387(5)
C24 H24 0.95
C25 C26 1.389(5)
C25 H25 0.95
C26 H26 0.95
C30 Cl1 1.748(4)
C30 Cl2 1.758(4)
C30 Cl3 1.767(5)
C30 H30 1

loop_
_geom_torsion_atom_site_label_1
_geom_torsion_atom_site_label_2
_geom_torsion_atom_site_label_3
_geom_torsion_atom_site_label_4
_geom_torsion
S1 C1 C2 C3 0.1(4)
C1 C2 C3 C4 0.7(5)
C1 C2 C3 P1 179.3(3)
C2 C3 C4 C5 175.8(3)
P1 C3 C4 C5 -3.2(4)
C2 C3 C4 S1 -1.2(4)
P1 C3 C4 S1 179.84(17)
C3 C4 C5 C6 -0.4(4)
S1 C4 C5 C6 175.7(3)
C3 C4 C5 S2 179.8(3)
S1 C4 C5 S2 -4.1(6)
C4 C5 C6 C7 -179.9(3)
S2 C5 C6 C7 0.0(4)
C4 C5 C6 P1 3.8(4)
S2 C5 C6 P1 -176.35(17)
C5 C6 C7 C8 0.4(4)
P1 C6 C7 C8 175.1(3)
C6 C7 C8 S2 -0.6(4)
C15 C10 C11 C12 1.5(5)
P1 C10 C11 C12 -178.5(3)
C10 C11 C12 C13 -0.1(5)
C11 C12 C13 C14 -1.5(6)
C12 C13 C14 C15 1.7(6)
C13 C14 C15 C10 -0.3(5)
C11 C10 C15 C14 -1.3(5)
P1 C10 C15 C14 178.6(3)
P1 C20 C21 C22 98.4(3)
P1 C20 C21 C26 -86.6(3)
C26 C21 C22 C23 -0.8(5)
C20 C21 C22 C23 174.3(3)
C21 C22 C23 C24 0.1(5)
C22 C23 C24 C25 0.5(5)
C23 C24 C25 C26 -0.4(5)
C24 C25 C26 C21 -0.3(5)
C22 C21 C26 C25 0.9(5)
C20 C21 C26 C25 -174.2(3)
C3 C4 S1 C1 1.0(3)
C5 C4 S1 C1 -175.2(4)
C2 C1 S1 C4 -0.6(3)
C6 C5 S2 C8 -0.3(3)
C4 C5 S2 C8 179.6(4)
C7 C8 S2 C5 0.5(3)
C5 C6 P1 C3 -4.7(3)
C7 C6 P1 C3 -179.7(4)
C5 C6 P1 C10 109.9(2)
C7 C6 P1 C10 -65.0(4)
C5 C6 P1 C20 -123.6(2)
C7 C6 P1 C20 61.4(4)
C4 C3 P1 C6 4.5(3)
C2 C3 P1 C6 -174.1(4)
C4 C3 P1 C10 -109.4(3)
C2 C3 P1 C10 72.0(4)
C4 C3 P1 C20 124.5(2)
C2 C3 P1 C20 -54.1(4)
C15 C10 P1 C6 -146.2(3)
C11 C10 P1 C6 33.8(3)
C15 C10 P1 C3 -43.0(3)
C11 C10 P1 C3 136.9(3)
C15 C10 P1 C20 84.9(3)
C11 C10 P1 C20 -95.2(3)
C21 C20 P1 C6 61.2(3)
C21 C20 P1 C3 -45.9(3)
C21 C20 P1 C10 -172.4(2)
